data_7719487
loop_
_publ_author_name
'Nazak, Joseph'
'Land, Michael A.'
'Masuda, Jason D.'
'Chitnis, Saurabh S.'

_publ_section_title
;
 Phosphaza-norbornanes.
;
_journal_issue 40
_journal_name_full 'Dalton transactions (Cambridge, England : 2003)'
_journal_page_first 15020
_journal_page_last 15024
_journal_paper_doi 10.1039/d5dt02134k
_journal_volume 54
_journal_year 2025
_chemical_formula_moiety 'C6 H18 N6 P2'
_chemical_formula_sum 'C6 H18 N6 P2'
_chemical_formula_weight 236.20
_space_group_crystal_system monoclinic
_space_group_IT_number 14
_space_group_name_Hall '-P 2ybc'
_space_group_name_H-M_alt 'P 1 21/c 1'
_atom_sites_solution_hydrogens geom
_atom_sites_solution_primary dual
_audit_creation_date 2024-02-07
_audit_creation_method
;
Olex2 1.5
(compiled 2023.08.24 svn.re1ec1418 for OlexSys, GUI svn.r6817)
;
_audit_update_record
;
2024-02-07 deposited with the CCDC.	2025-09-15 downloaded from the CCDC.
;
_cell_angle_alpha 90
_cell_angle_beta 115.6330(10)
_cell_angle_gamma 90
_cell_formula_units_Z 2
_cell_length_a 7.1720(2)
_cell_length_b 13.1803(4)
_cell_length_c 7.0114(2)
_cell_measurement_reflns_used 9840
_cell_measurement_temperature 125
_cell_measurement_theta_max 34.67
_cell_measurement_theta_min 3.09
_cell_volume 597.55(3)
_computing_cell_refinement 'SAINT V8.40A (Bruker AXS Inc., 2018)'
_computing_data_collection 'APEX4 (Bruker AXS Inc., 2021)'
_computing_data_reduction 'SAINT V8.40A (Bruker AXS Inc., 2018)'
_computing_molecular_graphics 'Olex2 1.5 (Dolomanov et al., 2009)'
_computing_publication_material 'Olex2 1.5 (Dolomanov et al., 2009)'
_computing_structure_refinement 'SHELXL 2018/3 (Sheldrick, 2015)'
_computing_structure_solution 'SHELXT 2018/2 (Sheldrick, 2018)'
_diffrn_ambient_temperature 125
_diffrn_detector '100 \\times 140 mm^2^ CMOS sensor'
_diffrn_detector_area_resol_mean 7.3910
_diffrn_detector_type 'Bruker PHOTON III'
_diffrn_measured_fraction_theta_full 1.000
_diffrn_measured_fraction_theta_max 1.000
_diffrn_measurement_device '\k--geometry diffractometer'
_diffrn_measurement_device_type 'Bruker D8 Venture'
_diffrn_measurement_method '\f and \w scans'
_diffrn_radiation_monochromator 'multilayer mirror'
_diffrn_radiation_type MoK\a
_diffrn_radiation_wavelength 0.71073
_diffrn_reflns_av_R_equivalents 0.0575
_diffrn_reflns_av_unetI/netI 0.0218
_diffrn_reflns_Laue_measured_fraction_full 1.000
_diffrn_reflns_Laue_measured_fraction_max 1.000
_diffrn_reflns_limit_h_max 10
_diffrn_reflns_limit_h_min -10
_diffrn_reflns_limit_k_max 19
_diffrn_reflns_limit_k_min -19
_diffrn_reflns_limit_l_max 10
_diffrn_reflns_limit_l_min -10
_diffrn_reflns_number 39860
_diffrn_reflns_point_group_measured_fraction_full 1.000
_diffrn_reflns_point_group_measured_fraction_max 1.000
_diffrn_reflns_theta_full 25.242
_diffrn_reflns_theta_max 30.990
_diffrn_reflns_theta_min 3.091
_diffrn_source 'microfocus sealed tube'
_diffrn_source_current 1.4
_diffrn_source_power 0.07
_diffrn_source_type 'Incoatec I\mS 3.0'
_diffrn_source_voltage 50.0
_diffrn_standards_number 0
_exptl_absorpt_coefficient_mu 0.341
_exptl_absorpt_correction_T_max 0.7469
_exptl_absorpt_correction_T_min 0.6527
_exptl_absorpt_correction_type multi-scan
_exptl_absorpt_process_details
;
SADABS-2016/2 (Bruker,2016/2) was used for absorption correction.
wR2(int) was 0.1382 before and 0.0745 after correction.
The Ratio of minimum to maximum transmission is 0.8739.
The \l/2 correction factor is Not present.
;
_exptl_crystal_colour colourless
_exptl_crystal_colour_primary colourless
_exptl_crystal_density_diffrn 1.313
_exptl_crystal_description shard
_exptl_crystal_F_000 252
_exptl_crystal_size_max 0.33
_exptl_crystal_size_mid 0.15
_exptl_crystal_size_min 0.05
_refine_diff_density_max 0.408
_refine_diff_density_min -0.262
_refine_diff_density_rms 0.065
_refine_ls_extinction_method none
_refine_ls_goodness_of_fit_ref 1.167
_refine_ls_hydrogen_treatment constr
_refine_ls_matrix_type full
_refine_ls_number_parameters 133
_refine_ls_number_reflns 1902
_refine_ls_number_restraints 0
_refine_ls_restrained_S_all 1.167
_refine_ls_R_factor_all 0.0412
_refine_ls_R_factor_gt 0.0328
_refine_ls_shift/su_max 0.001
_refine_ls_shift/su_mean 0.000
_refine_ls_structure_factor_coef Fsqd
_refine_ls_weighting_details 'w=1/[\s^2^(Fo^2^)+(0.0268P)^2^+0.2463P] where P=(Fo^2^+2Fc^2^)/3'
_refine_ls_weighting_scheme calc
_refine_ls_wR_factor_gt 0.0735
_refine_ls_wR_factor_ref 0.0839
_reflns_Friedel_coverage 0.000
_reflns_number_gt 1660
_reflns_number_total 1902
_reflns_threshold_expression 'I > 2\s(I)'
_cod_data_source_file d5dt02134k2.cif
_cod_data_source_block jb0466_a
_cod_depositor_comments 'Adding full bibliography for 7719487--7719490.cif.'
_cod_database_code 7719487
_shelx_shelxl_version_number 2018/3
_shelx_space_group_comment
;
The symmetry employed for this shelxl refinement is uniquely defined
by the following loop, which should always be used as a source of
symmetry information in preference to the above space-group names.
They are only intended as comments.
;
_shelx_estimated_absorpt_t_max 0.983
_shelx_estimated_absorpt_t_min 0.896
_olex2_refinement_description
;
1. Fixed Uiso
 At 1.5 times of:
  All C(H,H,H) groups
2. Others
 Fixed Sof: P1(0.5) P2(0.5) N1(0.5) N2(0.5) N3(0.5) N4(0.5) N5(0.5) N6(0.5)
 C1(0.5) H1A(0.5) H1C(0.5) H1B(0.5) C2(0.5) H2A(0.5) H2B(0.5) H2C(0.5) C3(0.5)
 H3A(0.5) H3B(0.5) H3C(0.5) C4(0.5) H4A(0.5) H4B(0.5) H4C(0.5) C5(0.5) H5A(0.5)
 H5B(0.5) H5C(0.5) C6(0.5) H6A(0.5) H6B(0.5) H6C(0.5)
3.a Idealised Me refined as rotating group:
 C1(H1A,H1C,H1B), C2(H2A,H2B,H2C), C3(H3A,H3B,H3C), C4(H4A,H4B,H4C), C5(H5A,
 H5B,H5C), C6(H6A,H6B,H6C)
;
_olex2_submission_special_instructions 'No special instructions were received'

loop_
_space_group_symop_operation_xyz
'x, y, z'
'-x, y+1/2, -z+1/2'
'-x, -y, -z'
'x, -y-1/2, z-1/2'

loop_
_atom_site_label
_atom_site_type_symbol
_atom_site_fract_x
_atom_site_fract_y
_atom_site_fract_z
_atom_site_U_iso_or_equiv
_atom_site_adp_type
_atom_site_occupancy
_atom_site_site_symmetry_order
_atom_site_calc_flag
_atom_site_refinement_flags_posn
_atom_site_refinement_flags_adp
_atom_site_refinement_flags_occupancy
_atom_site_disorder_assembly
_atom_site_disorder_group
P1 P 0.3575(5) 0.5476(3) 0.2934(4) 0.0205(9) Uani 0.5 1 d . . P A -1
P2 P 0.6465(6) 0.4533(3) 0.7075(6) 0.0312(12) Uani 0.5 1 d . . P A -1
N1 N 0.5785(3) 0.48930(15) 0.3148(3) 0.0256(4) Uani 0.5 1 d . . P A -1
N2 N 0.2636(3) 0.45049(15) 0.4004(3) 0.0249(4) Uani 0.5 1 d . . P A -1
N3 N 0.4634(3) 0.62330(14) 0.5183(3) 0.0254(4) Uani 0.5 1 d . . P A -1
N4 N 0.7034(3) 0.43436(15) 0.5071(3) 0.0260(4) Uani 0.5 1 d . . P A -1
N5 N 0.3960(3) 0.41298(15) 0.6112(3) 0.0238(3) Uani 0.5 1 d . . P A -1
N6 N 0.6177(3) 0.57906(14) 0.7123(3) 0.0236(3) Uani 0.5 1 d . . P A -1
C1 C 0.7119(13) 0.5506(4) 0.2488(13) 0.0314(10) Uani 0.5 1 d . . P A -1
H1A H 0.781207 0.603139 0.355096 0.047 Uiso 0.5 1 calc R U P A -1
H1C H 0.627530 0.582773 0.112321 0.047 Uiso 0.5 1 calc R U P A -1
H1B H 0.815931 0.506877 0.235089 0.047 Uiso 0.5 1 calc R U P A -1
C2 C 0.1604(6) 0.3667(3) 0.2556(5) 0.0370(7) Uani 0.5 1 d . . P A -1
H2A H 0.263461 0.326385 0.232309 0.056 Uiso 0.5 1 calc R U P A -1
H2B H 0.059441 0.394144 0.120347 0.056 Uiso 0.5 1 calc R U P A -1
H2C H 0.089368 0.323691 0.317424 0.056 Uiso 0.5 1 calc R U P A -1
C3 C 0.3203(7) 0.6880(4) 0.5621(11) 0.0376(9) Uani 0.5 1 d . . P A -1
H3A H 0.242345 0.646530 0.618603 0.056 Uiso 0.5 1 calc R U P A -1
H3B H 0.224185 0.720968 0.431025 0.056 Uiso 0.5 1 calc R U P A -1
H3C H 0.398769 0.739909 0.666096 0.056 Uiso 0.5 1 calc R U P A -1
C4 C 0.7411(8) 0.3308(4) 0.4599(11) 0.0400(10) Uani 0.5 1 d . . P A -1
H4A H 0.835829 0.297142 0.590726 0.060 Uiso 0.5 1 calc R U P A -1
H4B H 0.802868 0.332013 0.359632 0.060 Uiso 0.5 1 calc R U P A -1
H4C H 0.609970 0.293589 0.397691 0.060 Uiso 0.5 1 calc R U P A -1
C5 C 0.2955(13) 0.4194(4) 0.7516(14) 0.0326(11) Uani 0.5 1 d . . P A -1
H5A H 0.385944 0.390006 0.889274 0.049 Uiso 0.5 1 calc R U P A -1
H5B H 0.164762 0.381837 0.690143 0.049 Uiso 0.5 1 calc R U P A -1
H5C H 0.268017 0.490656 0.770233 0.049 Uiso 0.5 1 calc R U P A -1
C6 C 0.8032(5) 0.6417(3) 0.8026(5) 0.0329(6) Uani 0.5 1 d . . P A -1
H6A H 0.905385 0.609533 0.931477 0.049 Uiso 0.5 1 calc R U P A -1
H6B H 0.767779 0.708868 0.837079 0.049 Uiso 0.5 1 calc R U P A -1
H6C H 0.861325 0.648803 0.699856 0.049 Uiso 0.5 1 calc R U P A -1

loop_
_atom_site_aniso_label
_atom_site_aniso_U_11
_atom_site_aniso_U_22
_atom_site_aniso_U_33
_atom_site_aniso_U_23
_atom_site_aniso_U_13
_atom_site_aniso_U_12
P1 0.0187(13) 0.0264(17) 0.0170(11) 0.0015(9) 0.0084(10) 0.0012(10)
P2 0.0228(16) 0.029(2) 0.0329(17) -0.0018(12) 0.0034(11) 0.0009(12)
N1 0.0251(8) 0.0315(9) 0.0215(8) -0.0016(7) 0.0114(7) 0.0000(7)
N2 0.0183(8) 0.0307(9) 0.0204(8) -0.0025(6) 0.0036(6) -0.0017(6)
N3 0.0246(8) 0.0242(8) 0.0260(8) 0.0005(7) 0.0095(7) 0.0055(6)
N4 0.0217(8) 0.0292(9) 0.0276(9) 0.0000(7) 0.0110(7) 0.0062(7)
N5 0.0213(8) 0.0288(9) 0.0202(7) 0.0005(7) 0.0080(6) -0.0019(7)
N6 0.0240(8) 0.0234(8) 0.0198(8) -0.0029(6) 0.0060(6) -0.0039(6)
C1 0.0328(15) 0.041(3) 0.0261(14) 0.002(2) 0.0177(12) 0.000(2)
C2 0.0314(15) 0.0445(17) 0.0290(16) -0.0111(13) 0.0073(11) -0.0136(12)
C3 0.039(2) 0.028(2) 0.051(2) -0.0038(15) 0.025(2) 0.0065(15)
C4 0.041(3) 0.027(2) 0.059(2) -0.0067(16) 0.027(2) 0.0071(16)
C5 0.0339(18) 0.037(3) 0.0341(16) -0.001(2) 0.0214(13) -0.004(2)
C6 0.0307(14) 0.0353(14) 0.0303(16) -0.0073(12) 0.0110(11) -0.0127(11)

loop_
_atom_type_symbol
_atom_type_description
_atom_type_scat_dispersion_real
_atom_type_scat_dispersion_imag
_atom_type_scat_source
C C 0.0033 0.0016 'International Tables Vol C Tables 4.2.6.8 and 6.1.1.4'
H H 0.0000 0.0000 'International Tables Vol C Tables 4.2.6.8 and 6.1.1.4'
N N 0.0061 0.0033 'International Tables Vol C Tables 4.2.6.8 and 6.1.1.4'
P P 0.1023 0.0942 'International Tables Vol C Tables 4.2.6.8 and 6.1.1.4'

loop_
_geom_angle_atom_site_label_1
_geom_angle_atom_site_label_2
_geom_angle_atom_site_label_3
_geom_angle
_geom_angle_site_symmetry_1
_geom_angle_site_symmetry_3
_geom_angle_publ_flag
N1 P1 N2 98.4(2) . . ?
N1 P1 N3 98.9(2) . . ?
N3 P1 N2 97.36(14) . . ?
N4 P2 N5 102.9(2) . . ?
N4 P2 N6 104.3(2) . . ?
N6 P2 N5 101.5(2) . . ?
N4 N1 P1 118.90(16) . . ?
N4 N1 C1 110.0(3) . . ?
C1 N1 P1 115.4(3) . . ?
N5 N2 P1 118.59(17) . . ?
N5 N2 C2 111.1(2) . . ?
C2 N2 P1 115.1(2) . . ?
N6 N3 P1 118.40(18) . . ?
N6 N3 C3 110.9(3) . . ?
C3 N3 P1 117.0(3) . . ?
N1 N4 P2 115.9(2) . . ?
N1 N4 C4 111.0(3) . . ?
C4 N4 P2 118.4(3) . . ?
N2 N5 P2 114.12(18) . . ?
C5 N5 P2 117.4(4) . . ?
C5 N5 N2 111.8(3) . . ?
N3 N6 P2 115.43(18) . . ?
N3 N6 C6 111.2(2) . . ?
C6 N6 P2 118.2(2) . . ?
N1 C1 H1A 109.5 . . ?
N1 C1 H1C 109.5 . . ?
N1 C1 H1B 109.5 . . ?
H1A C1 H1C 109.5 . . ?
H1A C1 H1B 109.5 . . ?
H1C C1 H1B 109.5 . . ?
N2 C2 H2A 109.5 . . ?
N2 C2 H2B 109.5 . . ?
N2 C2 H2C 109.5 . . ?
H2A C2 H2B 109.5 . . ?
H2A C2 H2C 109.5 . . ?
H2B C2 H2C 109.5 . . ?
N3 C3 H3A 109.5 . . ?
N3 C3 H3B 109.5 . . ?
N3 C3 H3C 109.5 . . ?
H3A C3 H3B 109.5 . . ?
H3A C3 H3C 109.5 . . ?
H3B C3 H3C 109.5 . . ?
N4 C4 H4A 109.5 . . ?
N4 C4 H4B 109.5 . . ?
N4 C4 H4C 109.5 . . ?
H4A C4 H4B 109.5 . . ?
H4A C4 H4C 109.5 . . ?
H4B C4 H4C 109.5 . . ?
N5 C5 H5A 109.5 . . ?
N5 C5 H5B 109.5 . . ?
N5 C5 H5C 109.5 . . ?
H5A C5 H5B 109.5 . . ?
H5A C5 H5C 109.5 . . ?
H5B C5 H5C 109.5 . . ?
N6 C6 H6A 109.5 . . ?
N6 C6 H6B 109.5 . . ?
N6 C6 H6C 109.5 . . ?
H6A C6 H6B 109.5 . . ?
H6A C6 H6C 109.5 . . ?
H6B C6 H6C 109.5 . . ?

loop_
_geom_bond_atom_site_label_1
_geom_bond_atom_site_label_2
_geom_bond_distance
_geom_bond_site_symmetry_2
_geom_bond_publ_flag
P1 N1 1.709(4) . ?
P1 N2 1.759(4) . ?
P1 N3 1.738(4) . ?
P2 N4 1.643(4) . ?
P2 N5 1.707(4) . ?
P2 N6 1.672(5) . ?
N1 N4 1.449(3) . ?
N1 C1 1.472(8) . ?
N2 N5 1.455(3) . ?
N2 C2 1.465(4) . ?
N3 N6 1.453(2) . ?
N3 C3 1.466(6) . ?
N4 C4 1.457(6) . ?
N5 C5 1.453(8) . ?
N6 C6 1.457(4) . ?
C1 H1A 0.9800 . ?
C1 H1C 0.9800 . ?
C1 H1B 0.9800 . ?
C2 H2A 0.9800 . ?
C2 H2B 0.9800 . ?
C2 H2C 0.9800 . ?
C3 H3A 0.9800 . ?
C3 H3B 0.9800 . ?
C3 H3C 0.9800 . ?
C4 H4A 0.9800 . ?
C4 H4B 0.9800 . ?
C4 H4C 0.9800 . ?
C5 H5A 0.9800 . ?
C5 H5B 0.9800 . ?
C5 H5C 0.9800 . ?
C6 H6A 0.9800 . ?
C6 H6B 0.9800 . ?
C6 H6C 0.9800 . ?

loop_
_geom_torsion_atom_site_label_1
_geom_torsion_atom_site_label_2
_geom_torsion_atom_site_label_3
_geom_torsion_atom_site_label_4
_geom_torsion
_geom_torsion_site_symmetry_1
_geom_torsion_site_symmetry_2
_geom_torsion_site_symmetry_3
_geom_torsion_site_symmetry_4
_geom_torsion_publ_flag
P1 N1 N4 P2 -12.4(2) . . . . ?
P1 N1 N4 C4 126.4(3) . . . . ?
P1 N2 N5 P2 -11.6(2) . . . . ?
P1 N2 N5 C5 124.6(3) . . . . ?
P1 N3 N6 P2 -10.2(2) . . . . ?
P1 N3 N6 C6 128.0(2) . . . . ?
N1 P1 N2 N5 56.0(2) . . . . ?
N1 P1 N2 C2 -79.1(3) . . . . ?
N1 P1 N3 N6 -42.8(2) . . . . ?
N1 P1 N3 C3 -179.6(3) . . . . ?
N2 P1 N1 N4 -42.8(3) . . . . ?
N2 P1 N1 C1 -177.0(4) . . . . ?
N2 P1 N3 N6 57.0(2) . . . . ?
N2 P1 N3 C3 -79.8(3) . . . . ?
N3 P1 N1 N4 56.0(2) . . . . ?
N3 P1 N1 C1 -78.1(4) . . . . ?
N3 P1 N2 N5 -44.1(2) . . . . ?
N3 P1 N2 C2 -179.3(2) . . . . ?
N4 P2 N5 N2 -46.4(3) . . . . ?
N4 P2 N5 C5 180.0(3) . . . . ?
N4 P2 N6 N3 57.2(3) . . . . ?
N4 P2 N6 C6 -78.1(3) . . . . ?
N5 P2 N4 N1 60.6(3) . . . . ?
N5 P2 N4 C4 -75.1(3) . . . . ?
N5 P2 N6 N3 -49.4(2) . . . . ?
N5 P2 N6 C6 175.3(2) . . . . ?
N6 P2 N4 N1 -45.0(3) . . . . ?
N6 P2 N4 C4 179.3(3) . . . . ?
N6 P2 N5 N2 61.3(2) . . . . ?
N6 P2 N5 C5 -72.3(3) . . . . ?
C1 N1 N4 P2 123.9(3) . . . . ?
C1 N1 N4 C4 -97.3(4) . . . . ?
C2 N2 N5 P2 125.2(3) . . . . ?
C2 N2 N5 C5 -98.6(3) . . . . ?
C3 N3 N6 P2 129.1(3) . . . . ?
C3 N3 N6 C6 -92.7(3) . . . . ?
